data_4085295
loop_
_publ_author_name
'Bakardjiev, Mario'
'\<St\'ibr, Bohumil'
'Holub, Josef'
'Pad\<elkov\'a, Zdenka'
'R\%u\<zi\<cka, Ale\<s'

_publ_section_title
;
 Simple Synthesis, Halogenation, and Rearrangement ofcloso-1,6-C2B8H10
;
_journal_issue 2
_journal_name_full Organometallics
_journal_page_first 450
_journal_paper_doi 10.1021/om500988z
_journal_volume 34
_journal_year 2015
_chemical_formula_moiety 'C2 H9 B8 Br'
_chemical_formula_sum 'C2 H9 B8 Br'
_chemical_formula_weight 199.48
_chemical_name_systematic
; 
 ? 
;
_space_group_IT_number 61
_symmetry_cell_setting orthorhombic
_symmetry_space_group_name_Hall '-P 2ac 2ab'
_symmetry_space_group_name_H-M 'P b c a'
_atom_sites_solution_hydrogens geom
_atom_sites_solution_primary direct
_atom_sites_solution_secondary difmap
_audit_creation_method SHELXL-97
_cell_angle_alpha 90
_cell_angle_beta 90
_cell_angle_gamma 90
_cell_formula_units_Z 8
_cell_length_a 12.0870(5)
_cell_length_b 11.4220(9)
_cell_length_c 12.2411(8)
_cell_measurement_reflns_used 11981
_cell_measurement_temperature 150(1)
_cell_measurement_theta_max 27.5
_cell_measurement_theta_min 1
_cell_volume 1689.98(19)
_computing_cell_refinement 'COLLECT and DENZO'
_computing_data_collection 'COLLECT (Hooft, 1998) and DENZO (Otwinowski & Minor, 1997)'
_computing_data_reduction 'COLLECT and DENZO'
_computing_molecular_graphics 'PLATON (Spek, 2003)'
_computing_publication_material 'SHELXL-97 (Sheldrick, 2008)'
_computing_structure_refinement 'SHELXL-97 (Sheldrick, 1997)'
_computing_structure_solution 'SIR92 (Altomare et al., 1994)'
_diffrn_ambient_temperature 150(1)
_diffrn_detector_area_resol_mean 9.091
_diffrn_measured_fraction_theta_full 0.989
_diffrn_measured_fraction_theta_max 0.989
_diffrn_measurement_device_type 'Bruker Nonius KappaCCD area detector'
_diffrn_measurement_method '\f and \w scans to fill the Ewald sphere'
_diffrn_radiation_monochromator graphite
_diffrn_radiation_source 'fine-focus sealed tube'
_diffrn_radiation_type MoK\a
_diffrn_radiation_wavelength 0.71073
_diffrn_reflns_av_R_equivalents 0.0935
_diffrn_reflns_av_sigmaI/netI 0.0456
_diffrn_reflns_limit_h_max 14
_diffrn_reflns_limit_h_min -15
_diffrn_reflns_limit_k_max 14
_diffrn_reflns_limit_k_min -12
_diffrn_reflns_limit_l_max 15
_diffrn_reflns_limit_l_min -14
_diffrn_reflns_number 11850
_diffrn_reflns_theta_full 27.50
_diffrn_reflns_theta_max 27.50
_diffrn_reflns_theta_min 2.96
_diffrn_standards_number 0
_exptl_absorpt_coefficient_mu 4.772
_exptl_absorpt_correction_T_max 0.377
_exptl_absorpt_correction_T_min 0.241
_exptl_absorpt_correction_type integration
_exptl_absorpt_process_details
;
Gaussian integration (Coppens, 1970)
;
_exptl_crystal_colour colourless
_exptl_crystal_density_diffrn 1.568
_exptl_crystal_density_method 'not measured'
_exptl_crystal_description block
_exptl_crystal_F_000 768
_exptl_crystal_size_max 0.50
_exptl_crystal_size_mid 0.45
_exptl_crystal_size_min 0.36
_refine_diff_density_max 0.677
_refine_diff_density_min -0.862
_refine_diff_density_rms 0.097
_refine_ls_extinction_method none
_refine_ls_goodness_of_fit_ref 1.137
_refine_ls_hydrogen_treatment constr
_refine_ls_matrix_type full
_refine_ls_number_parameters 100
_refine_ls_number_reflns 1918
_refine_ls_number_restraints 0
_refine_ls_restrained_S_all 1.137
_refine_ls_R_factor_all 0.0543
_refine_ls_R_factor_gt 0.0366
_refine_ls_shift/su_max 0.000
_refine_ls_shift/su_mean 0.000
_refine_ls_structure_factor_coef Fsqd
_refine_ls_weighting_details 'calc w=1/[\s^2^(Fo^2^)+(0.0416P)^2^+1.5706P] where P=(Fo^2^+2Fc^2^)/3'
_refine_ls_weighting_scheme calc
_refine_ls_wR_factor_gt 0.0880
_refine_ls_wR_factor_ref 0.1003
_reflns_number_gt 1458
_reflns_number_total 1918
_reflns_threshold_expression >2sigma(I)
_cod_data_source_file om500988z_si_003.cif
_cod_data_source_block shelxl
_cod_depositor_comments 'Adding full bibliography for 4085295.cif.'
_cod_database_code 4085295

loop_
_symmetry_equiv_pos_as_xyz
'x, y, z'
'-x+1/2, -y, z+1/2'
'x+1/2, -y+1/2, -z'
'-x, y+1/2, -z+1/2'
'-x, -y, -z'
'x-1/2, y, -z-1/2'
'-x-1/2, y-1/2, z'
'x, -y-1/2, z-1/2'

loop_
_atom_site_label
_atom_site_type_symbol
_atom_site_fract_x
_atom_site_fract_y
_atom_site_fract_z
_atom_site_U_iso_or_equiv
_atom_site_adp_type
_atom_site_occupancy
_atom_site_symmetry_multiplicity
_atom_site_calc_flag
_atom_site_refinement_flags
Br1 Br 0.11003(2) 0.12800(3) 0.01602(3) 0.02725(14) Uani 1 1 d .
C1 C 0.3336(3) 0.1198(3) 0.3056(2) 0.0222(6) Uani 1 1 d .
H1 H 0.3252 0.1188 0.3950 0.027 Uiso 1 1 d R
C6 C 0.4520(2) 0.1191(3) 0.1246(3) 0.0217(6) Uani 1 1 d .
H6 H 0.5405 0.1173 0.1036 0.026 Uiso 1 1 d R
B8 B 0.2515(2) 0.1239(3) 0.0935(3) 0.0186(6) Uani 1 1 d .
B5 B 0.2669(3) 0.2022(3) 0.2226(3) 0.0181(7) Uani 1 1 d .
H5 H 0.2039 0.2649 0.2507 0.022 Uiso 1 1 d R
B7 B 0.3535(3) 0.0070(3) 0.1081(3) 0.0214(7) Uani 1 1 d .
H7 H 0.3561 -0.0824 0.0748 0.026 Uiso 1 1 d R
B2 B 0.4173(3) 0.2008(3) 0.2392(3) 0.0218(7) Uani 1 1 d .
H2 H 0.4735 0.2633 0.2792 0.026 Uiso 1 1 d R
B9 B 0.3577(3) 0.2359(3) 0.1097(3) 0.0212(7) Uani 1 1 d .
H9 H 0.3634 0.3257 0.0778 0.025 Uiso 1 1 d R
B3 B 0.4139(3) 0.0363(3) 0.2384(3) 0.0248(8) Uani 1 1 d .
H3 H 0.4675 -0.0291 0.2777 0.030 Uiso 1 1 d R
B4 B 0.2636(3) 0.0416(3) 0.2208(3) 0.0198(8) Uani 1 1 d .
H4 H 0.1981 -0.0189 0.2473 0.024 Uiso 1 1 d R
B10 B 0.3697(3) 0.1221(3) 0.0206(3) 0.0224(7) Uani 1 1 d .
H10 H 0.3848 0.1227 -0.0680 0.027 Uiso 1 1 d R

loop_
_atom_site_aniso_label
_atom_site_aniso_U_11
_atom_site_aniso_U_22
_atom_site_aniso_U_33
_atom_site_aniso_U_23
_atom_site_aniso_U_13
_atom_site_aniso_U_12
Br1 0.0198(2) 0.0348(2) 0.0272(2) -0.00369(14) -0.00613(11) 0.00071(13)
C1 0.0223(14) 0.0253(14) 0.0189(14) -0.0011(12) 0.0010(11) 0.0002(13)
C6 0.0181(13) 0.0199(14) 0.0271(15) 0.0001(12) 0.0049(11) -0.0008(12)
B8 0.0171(15) 0.0215(15) 0.0172(15) -0.0016(17) 0.0010(11) 0.0001(11)
B5 0.0189(15) 0.0182(15) 0.0173(19) -0.0020(13) 0.0019(14) 0.0025(13)
B7 0.0207(17) 0.0192(15) 0.0244(18) -0.0017(13) 0.0047(14) 0.0001(12)
B2 0.0200(17) 0.0216(15) 0.0237(18) -0.0031(14) -0.0013(14) 0.0006(13)
B9 0.0188(17) 0.0205(16) 0.0244(18) 0.0017(13) 0.0025(14) -0.0009(13)
B3 0.0236(18) 0.0215(17) 0.029(2) 0.0004(15) -0.0001(15) 0.0023(13)
B4 0.0177(16) 0.0171(16) 0.025(2) -0.0004(14) 0.0018(14) 0.0002(12)
B10 0.0224(16) 0.0265(17) 0.0184(17) 0.0010(14) 0.0050(12) -0.0004(14)

loop_
_atom_type_symbol
_atom_type_description
_atom_type_scat_dispersion_real
_atom_type_scat_dispersion_imag
_atom_type_scat_source
C C 0.0033 0.0016 'International Tables Vol C Tables 4.2.6.8 and 6.1.1.4'
H H 0.0000 0.0000 'International Tables Vol C Tables 4.2.6.8 and 6.1.1.4'
B B 0.0013 0.0007 'International Tables Vol C Tables 4.2.6.8 and 6.1.1.4'
Br Br -0.2901 2.4595 'International Tables Vol C Tables 4.2.6.8 and 6.1.1.4'

loop_
_exptl_crystal_face_index_h
_exptl_crystal_face_index_k
_exptl_crystal_face_index_l
_exptl_crystal_face_perp_dist
1 0 1 0.197
-1 0 -1 0.171
-1 0 1 0.080
1 0 -1 0.172
1 1 0 0.134
1 -1 0 0.237
-1 -1 0 0.257
-1 1 0 0.135
0 0 -1 0.192
0 -1 -1 0.206
0 1 -1 0.196
1 -1 1 0.245
0 -1 0 0.304

loop_
_geom_angle_atom_site_label_1
_geom_angle_atom_site_label_2
_geom_angle_atom_site_label_3
_geom_angle
B3 C1 B2 72.3(2)
B3 C1 B5 109.4(3)
B2 C1 B5 69.8(2)
B3 C1 B4 69.8(2)
B2 C1 B4 109.1(3)
B5 C1 B4 69.7(2)
B3 C1 H1 124.3
B2 C1 H1 124.9
B5 C1 H1 126.3
B4 C1 H1 126.0
B10 C6 B2 118.4(2)
B10 C6 B3 118.5(2)
B2 C6 B3 65.4(2)
B10 C6 B7 60.6(2)
B2 C6 B7 108.7(2)
B3 C6 B7 61.26(19)
B10 C6 B9 60.3(2)
B2 C6 B9 61.40(19)
B3 C6 B9 108.8(2)
B7 C6 B9 95.8(2)
B10 C6 H6 114.4
B2 C6 H6 115.7
B3 C6 H6 115.7
B7 C6 H6 128.1
B9 C6 H6 128.2
B10 B8 B9 57.89(19)
B10 B8 B5 112.2(2)
B9 B8 B5 59.36(19)
B10 B8 B4 112.2(2)
B9 B8 B4 102.2(2)
B5 B8 B4 60.34(18)
B10 B8 B7 58.01(19)
B9 B8 B7 91.5(2)
B5 B8 B7 101.8(2)
B4 B8 B7 59.07(19)
B10 B8 Br1 119.0(2)
B9 B8 Br1 130.6(2)
B5 B8 Br1 119.8(2)
B4 B8 Br1 119.8(2)
B7 B8 Br1 130.9(2)
C1 B5 B9 107.7(3)
C1 B5 B8 108.2(3)
B9 B5 B8 60.3(2)
C1 B5 B2 54.9(2)
B9 B5 B2 58.9(2)
B8 B5 B2 101.1(2)
C1 B5 B4 55.3(2)
B9 B5 B4 102.5(3)
B8 B5 B4 59.8(2)
B2 B5 B4 90.8(2)
C1 B5 H5 122.1
B9 B5 H5 121.4
B8 B5 H5 121.3
B2 B5 H5 131.1
B4 B5 H5 129.8
B10 B7 C6 55.53(19)
B10 B7 B3 111.6(3)
C6 B7 B3 58.94(19)
B10 B7 B4 112.4(2)
C6 B7 B4 99.2(2)
B3 B7 B4 61.4(2)
B10 B7 B8 56.85(19)
C6 B7 B8 86.3(2)
B3 B7 B8 103.1(2)
B4 B7 B8 60.44(19)
B10 B7 H7 118.6
C6 B7 H7 134.3
B3 B7 H7 119.6
B4 B7 H7 120.3
B8 B7 H7 131.4
C1 B2 C6 104.6(2)
C1 B2 B9 109.0(3)
C6 B2 B9 60.10(19)
C1 B2 B5 55.3(2)
C6 B2 B5 98.9(2)
B9 B2 B5 59.90(19)
C1 B2 B3 53.7(2)
C6 B2 B3 57.56(19)
B9 B2 B3 102.2(2)
B5 B2 B3 89.2(2)
C1 B2 H2 122.8
C6 B2 H2 124.0
B9 B2 H2 119.9
B5 B2 H2 131.1
B3 B2 H2 131.6
B10 B9 C6 55.53(19)
B10 B9 B2 111.2(3)
C6 B9 B2 58.50(19)
B10 B9 B5 112.3(2)
C6 B9 B5 98.8(2)
B2 B9 B5 61.2(2)
B10 B9 B8 57.00(19)
C6 B9 B8 86.3(2)
B2 B9 B8 102.9(2)
B5 B9 B8 60.38(19)
B10 B9 H9 118.7
C6 B9 H9 134.6
B2 B9 H9 119.9
B5 B9 H9 120.5
B8 B9 H9 131.3
C1 B3 C6 104.4(2)
C1 B3 B7 108.9(3)
C6 B3 B7 59.8(2)
C1 B3 B4 55.6(2)
C6 B3 B4 98.7(2)
B7 B3 B4 59.7(2)
C1 B3 B2 53.95(19)
C6 B3 B2 57.09(19)
B7 B3 B2 101.6(2)
B4 B3 B2 89.4(2)
C1 B3 H3 122.8
C6 B3 H3 124.1
B7 B3 H3 120.2
B4 B3 H3 131.2
B2 B3 H3 131.6
C1 B4 B7 107.4(3)
C1 B4 B8 107.9(3)
B7 B4 B8 60.5(2)
C1 B4 B3 54.6(2)
B7 B4 B3 58.9(2)
B8 B4 B3 101.4(2)
C1 B4 B5 55.0(2)
B7 B4 B5 102.5(3)
B8 B4 B5 59.8(2)
B3 B4 B5 90.6(2)
C1 B4 H4 122.5
B7 B4 H4 121.5
B8 B4 H4 121.2
B3 B4 H4 131.2
B5 B4 H4 129.8
C6 B10 B8 96.0(2)
C6 B10 B9 64.2(2)
B8 B10 B9 65.1(2)
C6 B10 B7 63.9(2)
B8 B10 B7 65.1(2)
B9 B10 B7 100.2(2)
C6 B10 H10 132.5
B8 B10 H10 131.5
B9 B10 H10 129.9
B7 B10 H10 129.9

loop_
_geom_bond_atom_site_label_1
_geom_bond_atom_site_label_2
_geom_bond_distance
Br1 B8 1.956(3)
C1 B3 1.590(5)
C1 B2 1.595(5)
C1 B5 1.603(5)
C1 B4 1.609(5)
C1 H1 1.1000
C6 B10 1.616(5)
C6 B2 1.736(5)
C6 B3 1.745(5)
C6 B7 1.760(5)
C6 B9 1.765(5)
C6 H6 1.1000
B8 B10 1.685(5)
B8 B9 1.823(5)
B8 B5 1.825(5)
B8 B4 1.826(5)
B8 B7 1.826(5)
B5 B9 1.806(5)
B5 B2 1.830(5)
B5 B4 1.835(5)
B5 H5 1.1000
B7 B10 1.707(5)
B7 B3 1.786(5)
B7 B4 1.800(5)
B7 H7 1.1000
B2 B9 1.787(5)
B2 B3 1.879(5)
B2 H2 1.1000
B9 B10 1.702(5)
B9 H9 1.0999
B3 B4 1.831(5)
B3 H3 1.1000
B4 H4 1.0999
B10 H10 1.1000
